data_1575246
loop_
_publ_author_name
'Chen, Zhongwei'
'Wu, Jin'
'Deng, Zeyu'
'Chen, Congcong'
'Feng, Jianning'
'Ma, Baixu'
'Tao, Lizhi'
'Mao, Lingling'
'Lu, Haipeng'

_publ_section_title
;
 Topochemical photocycloaddition in two-dimensional lead-halide
 coordination polymers with tunable phosphorescence.
;
_journal_issue 35
_journal_name_full 'Chemical science'
_journal_page_first 16004
_journal_page_last 16015
_journal_paper_doi 10.1039/d5sc04306a
_journal_volume 16
_journal_year 2025
_chemical_formula_moiety '2(C6 H5 Br N Pb0.5)'
_chemical_formula_sum 'C12 H10 Br2 N2 Pb'
_chemical_formula_weight 549.23
_space_group_crystal_system monoclinic
_space_group_IT_number 13
_space_group_name_Hall '-P 2yc'
_space_group_name_H-M_alt 'P 1 2/c 1'
_atom_sites_solution_hydrogens geom
_atom_sites_solution_primary dual
_audit_creation_date 2024-08-29
_audit_creation_method
;
Olex2 1.5
(compiled 2024.02.16 svn.r378c4104 for OlexSys, GUI svn.r6928)
;
_audit_update_record
;
2024-12-03 deposited with the CCDC.	2025-07-29 downloaded from the CCDC.
;
_cell_angle_alpha 90
_cell_angle_beta 114.092(5)
_cell_angle_gamma 90
_cell_formula_units_Z 4
_cell_length_a 20.8800(9)
_cell_length_b 4.13160(10)
_cell_length_c 17.4968(7)
_cell_measurement_reflns_used 3963
_cell_measurement_temperature 100.00(10)
_cell_measurement_theta_max 29.7850
_cell_measurement_theta_min 2.5600
_cell_volume 1377.93(10)
_computing_cell_refinement 'CrysAlisPro 1.171.43.90 (Rigaku OD, 2023)'
_computing_data_collection 'CrysAlisPro 1.171.43.90 (Rigaku OD, 2023)'
_computing_data_reduction 'CrysAlisPro 1.171.43.90 (Rigaku OD, 2023)'
_computing_molecular_graphics 'Olex2 1.5 (Dolomanov et al., 2009)'
_computing_publication_material 'Olex2 1.5 (Dolomanov et al., 2009)'
_computing_structure_refinement 'ShelXL (Sheldrick, 2015)'
_computing_structure_solution 'ShelXT (Sheldrick, 2015)'
_diffrn_ambient_environment N~2~
_diffrn_ambient_temperature 100.00(10)
_diffrn_detector 'CCD plate'
_diffrn_detector_area_resol_mean 10.3577
_diffrn_detector_type Atlas
_diffrn_measured_fraction_theta_full 0.985
_diffrn_measured_fraction_theta_max 0.986
_diffrn_measurement_details
;
List of Runs (angles in degrees, time in seconds):

  # Type    Start    End  Width  t~exp~   \w     \q     \k     \f   Frames
#--------------------------------------------------------------------------
  1  \w    -40.00  50.00   1.00   18.00    --   15.85 -77.00-150.00   90
  2  \w    -37.00  50.00   1.00   18.00    --   15.85 -77.00  90.00   87
  3  \w    -41.00  50.00   1.00   18.00    --   15.85 -77.00 -30.00   91
;
_diffrn_measurement_device 'four-circle diffractometer'
_diffrn_measurement_device_type 'SuperNova, Dual, Cu at home/near, Atlas'
_diffrn_measurement_method '\w scans'
_diffrn_orient_matrix_type 'CrysAlisPro convention (1999,Acta A55,543-557)'
_diffrn_orient_matrix_UB_11 0.0371526000
_diffrn_orient_matrix_UB_12 -0.0093401000
_diffrn_orient_matrix_UB_13 0.0166082000
_diffrn_orient_matrix_UB_21 -0.0016946000
_diffrn_orient_matrix_UB_22 -0.1681346000
_diffrn_orient_matrix_UB_23 0.0071530000
_diffrn_orient_matrix_UB_31 -0.0017023000
_diffrn_orient_matrix_UB_32 -0.0334128000
_diffrn_orient_matrix_UB_33 -0.0405263000
_diffrn_radiation_monochromator mirror
_diffrn_radiation_probe x-ray
_diffrn_radiation_type MoK\a
_diffrn_radiation_wavelength 0.71073
_diffrn_reflns_av_R_equivalents 0.0311
_diffrn_reflns_av_unetI/netI 0.0385
_diffrn_reflns_Laue_measured_fraction_full 0.985
_diffrn_reflns_Laue_measured_fraction_max 0.986
_diffrn_reflns_limit_h_max 22
_diffrn_reflns_limit_h_min -25
_diffrn_reflns_limit_k_max 4
_diffrn_reflns_limit_k_min -4
_diffrn_reflns_limit_l_max 21
_diffrn_reflns_limit_l_min -15
_diffrn_reflns_number 6882
_diffrn_reflns_point_group_measured_fraction_full 0.985
_diffrn_reflns_point_group_measured_fraction_max 0.986
_diffrn_reflns_theta_full 25.242
_diffrn_reflns_theta_max 25.350
_diffrn_reflns_theta_min 2.328
_diffrn_source 'micro-focus sealed X-ray tube'
_diffrn_source_type 'SuperNova (Mo) X-ray Source'
_diffrn_standards_number 0
_exptl_absorpt_coefficient_mu 18.022
_exptl_absorpt_correction_T_max 1.00000
_exptl_absorpt_correction_T_min 0.47597
_exptl_absorpt_correction_type multi-scan
_exptl_absorpt_process_details
;
CrysAlisPro 1.171.43.90 (Rigaku Oxford Diffraction, 2023)
Empirical absorption correction using spherical harmonics,
implemented in SCALE3 ABSPACK scaling algorithm.
;
_exptl_crystal_colour colourless
_exptl_crystal_colour_primary colourless
_exptl_crystal_density_diffrn 2.648
_exptl_crystal_description plate
_exptl_crystal_F_000 992
_exptl_crystal_size_max 0.08
_exptl_crystal_size_mid 0.05
_exptl_crystal_size_min 0.02
_refine_diff_density_max 3.808
_refine_diff_density_min -2.262
_refine_diff_density_rms 0.279
_refine_ls_extinction_method none
_refine_ls_goodness_of_fit_ref 1.192
_refine_ls_hydrogen_treatment constr
_refine_ls_matrix_type full
_refine_ls_number_parameters 155
_refine_ls_number_reflns 2466
_refine_ls_number_restraints 12
_refine_ls_restrained_S_all 1.189
_refine_ls_R_factor_all 0.0495
_refine_ls_R_factor_gt 0.0445
_refine_ls_shift/su_max 0.001
_refine_ls_shift/su_mean 0.000
_refine_ls_structure_factor_coef Fsqd
_refine_ls_weighting_details 'w=1/[\s^2^(Fo^2^)+(0.0118P)^2^+47.8779P] where P=(Fo^2^+2Fc^2^)/3'
_refine_ls_weighting_scheme calc
_refine_ls_wR_factor_gt 0.0930
_refine_ls_wR_factor_ref 0.0950
_reflns_Friedel_coverage 0.000
_reflns_number_gt 2236
_reflns_number_total 2466
_reflns_threshold_expression 'I > 2\s(I)'
_cod_data_source_file d5sc04306a2.cif
_cod_data_source_block czw-0510-pbbr-22bpe
_cod_depositor_comments 'Adding full bibliography for 1575246--1575255.cif.'
_cod_database_code 1575246
_shelx_shelxl_version_number 2018/3
_chemical_oxdiff_formula 'Pb Br C N'
_shelx_space_group_comment
;
The symmetry employed for this shelxl refinement is uniquely defined
by the following loop, which should always be used as a source of
symmetry information in preference to the above space-group names.
They are only intended as comments.
;
_shelx_estimated_absorpt_t_max 0.714
_shelx_estimated_absorpt_t_min 0.327
_diffrn_oxdiff_digest_frames
;
01543e99b78b3938225cfb02bd3dfc223e000273bf2
;
_reflns_odcompleteness_completeness 99.65
_reflns_odcompleteness_iscentric 1
_reflns_odcompleteness_theta 27.04
_olex2_refinement_description
;
1. Uiso/Uaniso restraints and constraints
Uanis(N005) \\sim Ueq: with sigma of 0.001 and sigma for terminal atoms of 0.002
Uanis(C006) \\sim Ueq: with sigma of 0.001 and sigma for terminal atoms of 0.002
2.a Aromatic/amide H refined with riding coordinates:
 C006(H006), C008(H008), C009(H009), C00A(H00A), C00B(H00B), C00D(H00D),
 C00E(H00E), C00F(H00F), C00G(H00G), C00H(H00H)
;
_olex2_submission_special_instructions 'No special instructions were received'
_oxdiff_exptl_absorpt_empirical_details
;
Empirical correction (ABSPACK) includes:
- Absorption correction using spherical harmonics
- Frame scaling
;
_oxdiff_exptl_absorpt_empirical_full_max 1.744
_oxdiff_exptl_absorpt_empirical_full_min 0.737

loop_
_space_group_symop_operation_xyz
'x, y, z'
'-x, y, -z+1/2'
'-x, -y, -z'
'x, -y, z-1/2'

loop_
_atom_site_label
_atom_site_type_symbol
_atom_site_fract_x
_atom_site_fract_y
_atom_site_fract_z
_atom_site_U_iso_or_equiv
_atom_site_adp_type
_atom_site_occupancy
_atom_site_site_symmetry_order
_atom_site_calc_flag
_atom_site_refinement_flags_posn
_atom_site_refinement_flags_adp
_atom_site_refinement_flags_occupancy
_atom_site_disorder_assembly
_atom_site_disorder_group
Pb01 Pb 1.000000 0.64089(16) 0.750000 0.01236(17) Uani 1 2 d S T P . .
Pb02 Pb 0.500000 0.10395(15) 0.250000 0.01184(17) Uani 1 2 d S T P . .
Br03 Br 1.09137(6) 1.1303(3) 0.72108(8) 0.0180(3) Uani 1 1 d . . . . .
Br04 Br 0.40923(6) 0.5946(3) 0.13117(7) 0.0165(3) Uani 1 1 d . . . . .
N005 N 0.9055(5) 0.632(3) 0.5877(6) 0.019(2) Uani 1 1 d . U . . .
C006 C 0.7175(6) -0.036(3) 0.2245(7) 0.018(3) Uani 1 1 d . U . . .
H006 H 0.763069 -0.048224 0.268544 0.022 Uiso 1 1 calc R . . . .
N007 N 0.5950(5) 0.080(3) 0.1818(6) 0.020(2) Uani 1 1 d . . . . .
C008 C 0.6395(6) -0.084(3) 0.0813(8) 0.021(3) Uani 1 1 d . . . . .
H008 H 0.630770 -0.137441 0.025066 0.025 Uiso 1 1 calc R . . . .
C009 C 0.8397(7) 0.658(4) 0.5817(8) 0.025(3) Uani 1 1 d . . . . .
H009 H 0.832517 0.717500 0.630151 0.030 Uiso 1 1 calc R . . . .
C00A C 0.5126(6) 0.050(3) 0.0398(7) 0.019(3) Uani 1 1 d . . . . .
H00A H 0.480429 0.153345 0.057771 0.022 Uiso 1 1 calc R . . . .
C00B C 0.7919(7) 0.529(3) 0.4383(7) 0.022(3) Uani 1 1 d . . . . .
H00B H 0.752590 0.498975 0.386493 0.026 Uiso 1 1 calc R . . . .
C00C C 0.5845(7) 0.016(3) 0.1015(7) 0.019(3) Uani 1 1 d . . . . .
C00D C 0.9884(7) 0.561(3) 0.5277(7) 0.023(3) Uani 1 1 d . . . . .
H00D H 1.022585 0.652221 0.577468 0.028 Uiso 1 1 calc R . . . .
C00E C 0.8596(6) 0.498(3) 0.4425(8) 0.021(3) Uani 1 1 d . . . . .
H00E H 0.867360 0.432665 0.394973 0.025 Uiso 1 1 calc R . . . .
C00F C 0.7821(6) 0.603(4) 0.5084(7) 0.024(3) Uani 1 1 d . . . . .
H00F H 0.736157 0.615815 0.506713 0.029 Uiso 1 1 calc R . . . .
C00G C 0.6608(6) 0.054(3) 0.2408(8) 0.020(3) Uani 1 1 d . . . . .
H00G H 0.668699 0.100730 0.297126 0.024 Uiso 1 1 calc R . . . .
C00H C 0.7074(7) -0.106(4) 0.1438(8) 0.024(3) Uani 1 1 d . . . . .
H00H H 0.745605 -0.168953 0.130842 0.029 Uiso 1 1 calc R . . . .
C00I C 0.9159(6) 0.566(3) 0.5185(7) 0.016(3) Uani 1 1 d . . . . .

loop_
_atom_site_aniso_label
_atom_site_aniso_U_11
_atom_site_aniso_U_22
_atom_site_aniso_U_33
_atom_site_aniso_U_23
_atom_site_aniso_U_13
_atom_site_aniso_U_12
Pb01 0.0097(3) 0.0149(3) 0.0116(3) 0.000 0.0034(2) 0.000
Pb02 0.0103(3) 0.0133(3) 0.0113(3) 0.000 0.0038(2) 0.000
Br03 0.0135(6) 0.0172(6) 0.0265(6) 0.0020(5) 0.0114(5) 0.0009(5)
Br04 0.0147(6) 0.0126(6) 0.0161(6) -0.0003(5) 0.0000(4) 0.0007(5)
N005 0.019(2) 0.019(2) 0.018(2) -0.0009(10) 0.0075(13) 0.0001(10)
C006 0.018(3) 0.018(3) 0.018(3) 0.0001(10) 0.0071(14) 0.0002(10)
N007 0.010(5) 0.041(7) 0.012(5) -0.001(5) 0.005(4) -0.005(5)
C008 0.017(6) 0.030(8) 0.018(6) -0.004(6) 0.008(5) -0.004(6)
C009 0.016(7) 0.034(8) 0.021(7) -0.002(6) 0.004(5) 0.003(6)
C00A 0.014(6) 0.018(7) 0.024(6) 0.001(5) 0.008(5) 0.004(5)
C00B 0.019(7) 0.027(7) 0.014(6) 0.002(5) 0.001(5) -0.009(6)
C00C 0.024(7) 0.021(7) 0.017(6) 0.001(5) 0.014(5) -0.001(5)
C00D 0.023(7) 0.027(8) 0.013(6) -0.003(5) 0.002(5) -0.009(6)
C00E 0.022(7) 0.024(7) 0.018(6) 0.000(6) 0.008(5) -0.007(6)
C00F 0.011(6) 0.041(9) 0.018(6) -0.004(6) 0.003(5) -0.002(6)
C00G 0.012(6) 0.029(8) 0.019(6) 0.001(6) 0.006(5) 0.007(5)
C00H 0.016(6) 0.035(8) 0.025(7) 0.006(6) 0.012(5) 0.008(6)
C00I 0.012(6) 0.014(6) 0.020(6) 0.007(5) 0.004(5) 0.002(5)

loop_
_atom_type_symbol
_atom_type_description
_atom_type_scat_dispersion_real
_atom_type_scat_dispersion_imag
_atom_type_scat_source
C C 0.0033 0.0016 'International Tables Vol C Tables 4.2.6.8 and 6.1.1.4'
H H 0.0000 0.0000 'International Tables Vol C Tables 4.2.6.8 and 6.1.1.4'
Br Br -0.2901 2.4595 'International Tables Vol C Tables 4.2.6.8 and 6.1.1.4'
N N 0.0061 0.0033 'International Tables Vol C Tables 4.2.6.8 and 6.1.1.4'
Pb Pb -3.3944 10.1111 'International Tables Vol C Tables 4.2.6.8 and 6.1.1.4'

loop_
_geom_angle_atom_site_label_1
_geom_angle_atom_site_label_2
_geom_angle_atom_site_label_3
_geom_angle
_geom_angle_site_symmetry_1
_geom_angle_site_symmetry_3
_geom_angle_publ_flag
Br03 Pb01 Br03 93.89(5) . 2_756 ?
Br03 Pb01 Br03 87.32(3) . 1_545 ?
Br03 Pb01 Br03 91.47(5) 2_746 1_545 ?
Br03 Pb01 Br03 87.32(3) 2_756 2_746 ?
Br03 Pb01 Br03 178.79(4) . 2_746 ?
Br03 Pb01 Br03 178.79(4) 2_756 1_545 ?
N005 Pb01 Br03 93.1(2) 2_756 2_746 ?
N005 Pb01 Br03 86.8(2) 2_756 . ?
N005 Pb01 Br03 85.8(2) 2_756 1_545 ?
N005 Pb01 Br03 93.1(2) . 1_545 ?
N005 Pb01 Br03 94.2(2) 2_756 2_756 ?
N005 Pb01 Br03 85.8(2) . 2_746 ?
N005 Pb01 Br03 86.8(2) . 2_756 ?
N005 Pb01 Br03 94.2(2) . . ?
N005 Pb01 N005 178.5(5) 2_756 . ?
Br04 Pb02 Br04 87.24(3) 2_655 2_645 ?
Br04 Pb02 Br04 178.92(4) . 2_645 ?
Br04 Pb02 Br04 93.84(5) 2_655 . ?
Br04 Pb02 Br04 87.24(3) . 1_545 ?
Br04 Pb02 Br04 178.92(4) 2_655 1_545 ?
Br04 Pb02 Br04 91.68(5) 1_545 2_645 ?
N007 Pb02 Br04 84.9(2) 2_655 1_545 ?
N007 Pb02 Br04 95.2(2) 2_655 2_655 ?
N007 Pb02 Br04 92.2(2) . 1_545 ?
N007 Pb02 Br04 87.7(2) . 2_655 ?
N007 Pb02 Br04 87.7(2) 2_655 . ?
N007 Pb02 Br04 92.2(2) 2_655 2_645 ?
N007 Pb02 Br04 95.2(2) . . ?
N007 Pb02 Br04 84.9(2) . 2_645 ?
N007 Pb02 N007 175.8(5) . 2_655 ?
Pb01 Br03 Pb01 87.32(3) . 2_766 ?
Pb02 Br04 Pb02 87.24(3) . 1_565 ?
C009 N005 Pb01 111.4(8) . . ?
C009 N005 C00I 119.0(10) . . ?
C00I N005 Pb01 129.0(8) . . ?
C00H C006 C00G 119.1(11) . . ?
C00C N007 Pb02 128.9(8) . . ?
C00G N007 Pb02 111.7(7) . . ?
C00G N007 C00C 117.5(10) . . ?
C00C C008 C00H 119.9(11) . . ?
N005 C009 C00F 122.5(12) . . ?
C00A C00A C00C 126.1(15) 3_655 . ?
C00F C00B C00E 119.7(11) . . ?
N007 C00C C008 121.3(11) . . ?
N007 C00C C00A 115.4(11) . . ?
C008 C00C C00A 123.3(11) . . ?
C00D C00D C00I 126.1(15) 3_766 . ?
C00B C00E C00I 118.3(12) . . ?
C00B C00F C009 119.1(12) . . ?
N007 C00G C006 123.9(11) . . ?
C006 C00H C008 118.3(12) . . ?
N005 C00I C00D 116.5(10) . . ?
N005 C00I C00E 121.1(11) . . ?
C00E C00I C00D 122.3(11) . . ?

loop_
_geom_bond_atom_site_label_1
_geom_bond_atom_site_label_2
_geom_bond_distance
_geom_bond_site_symmetry_2
_geom_bond_publ_flag
Pb01 Br03 2.9619(13) . ?
Pb01 Br03 2.9619(13) 2_756 ?
Pb01 Br03 3.0222(13) 1_545 ?
Pb01 Br03 3.0222(13) 2_746 ?
Pb01 N005 2.718(10) 2_756 ?
Pb01 N005 2.718(10) . ?
Pb02 Br04 2.9676(12) 2_655 ?
Pb02 Br04 3.0211(12) 1_545 ?
Pb02 Br04 2.9676(12) . ?
Pb02 Br04 3.0211(12) 2_645 ?
Pb02 N007 2.701(10) 2_655 ?
Pb02 N007 2.701(10) . ?
N005 C009 1.340(16) . ?
N005 C00I 1.342(15) . ?
C006 C00G 1.378(17) . ?
C006 C00H 1.370(17) . ?
N007 C00C 1.358(15) . ?
N007 C00G 1.345(15) . ?
C008 C00C 1.395(17) . ?
C008 C00H 1.397(17) . ?
C009 C00F 1.372(17) . ?
C00A C00A 1.34(2) 3_655 ?
C00A C00C 1.455(17) . ?
C00B C00E 1.391(18) . ?
C00B C00F 1.357(17) . ?
C00D C00D 1.34(3) 3_766 ?
C00D C00I 1.457(17) . ?
C00E C00I 1.397(17) . ?
